data_7122181
loop_
_publ_author_name
'Huh, Daniel N.'
'Windorff, Cory J.'
'Ziller, Joseph W.'
'Evans, William J.'

_publ_section_title
;
 Synthesis of uranium-in-cryptand complexes.
;
_journal_issue 73
_journal_name_full 'Chemical communications (Cambridge, England)'
_journal_page_first 10272
_journal_page_last 10275
_journal_paper_doi 10.1039/c8cc05341c
_journal_volume 54
_journal_year 2018
_chemical_formula_sum 'C21 H42 Cl6 I3 N2 O6 U'
_chemical_formula_weight 1249.99
_chemical_properties_physical Moisture-sensitive
_space_group_crystal_system monoclinic
_space_group_IT_number 14
_space_group_name_Hall '-P 2ybc'
_space_group_name_H-M_alt 'P 1 21/c 1'
_symmetry_space_group_name_Hall '-P 2ybc'
_symmetry_space_group_name_H-M 'P 1 21/c 1'
_atom_sites_solution_hydrogens geom
_atom_sites_solution_primary dual
_atom_sites_solution_secondary difmap
_audit_creation_method SHELXL-2014/7
_audit_update_record
;
2018-06-27 deposited with the CCDC.
2018-08-15 downloaded from the CCDC.
;
_cell_angle_alpha 90
_cell_angle_beta 101.244(2)
_cell_angle_gamma 90
_cell_formula_units_Z 4
_cell_length_a 11.485(2)
_cell_length_b 26.766(5)
_cell_length_c 12.275(2)
_cell_measurement_reflns_used 9941
_cell_measurement_temperature 133(2)
_cell_measurement_theta_max 28.52
_cell_measurement_theta_min 2.28
_cell_volume 3701.0(11)
_computing_cell_refinement 'Bruker SAINT 8.34a, 2013'
_computing_data_collection 'Bruker APEX2 2014.11-0, 2014'
_computing_data_reduction 'Bruker SAINT 8.34a, 2013'
_computing_molecular_graphics 'Bruker SHELXTL'
_computing_publication_material 'Bruker SHELXTL'
_computing_structure_refinement 'SHELXL-2014/7 (Sheldrick, 2014)'
_computing_structure_solution 'Bruker SHELXTL 2014/4'
_diffrn_ambient_temperature 133(2)
_diffrn_measured_fraction_theta_full 1.000
_diffrn_measured_fraction_theta_max 0.993
_diffrn_measurement_device_type 'Bruker SMART APEX II CCD'
_diffrn_measurement_method '\f and \w scans'
_diffrn_radiation_type MoK\a
_diffrn_radiation_wavelength 0.71073
_diffrn_reflns_av_R_equivalents 0.0457
_diffrn_reflns_av_unetI/netI 0.0324
_diffrn_reflns_Laue_measured_fraction_full 1.000
_diffrn_reflns_Laue_measured_fraction_max 0.993
_diffrn_reflns_limit_h_max 15
_diffrn_reflns_limit_h_min -14
_diffrn_reflns_limit_k_max 34
_diffrn_reflns_limit_k_min -35
_diffrn_reflns_limit_l_max 16
_diffrn_reflns_limit_l_min -16
_diffrn_reflns_number 43788
_diffrn_reflns_point_group_measured_fraction_full 1.000
_diffrn_reflns_point_group_measured_fraction_max 0.993
_diffrn_reflns_theta_full 25.500
_diffrn_reflns_theta_max 27.874
_diffrn_reflns_theta_min 1.522
_diffrn_source 'fine-focus sealed tube'
_exptl_absorpt_coefficient_mu 7.356
_exptl_absorpt_correction_T_max 0.4316
_exptl_absorpt_correction_T_min 0.2781
_exptl_absorpt_correction_type multi-scan
_exptl_absorpt_process_details 'Bruker SADABS 2014/5'
_exptl_crystal_colour green
_exptl_crystal_density_diffrn 2.243
_exptl_crystal_density_meas ?
_exptl_crystal_density_method not_measured
_exptl_crystal_description irregular
_exptl_crystal_F_000 2332
_exptl_crystal_size_max 0.331
_exptl_crystal_size_mid 0.205
_exptl_crystal_size_min 0.084
_refine_diff_density_max 0.880
_refine_diff_density_min -0.608
_refine_diff_density_rms 0.122
_refine_ls_extinction_method none
_refine_ls_goodness_of_fit_ref 1.059
_refine_ls_hydrogen_treatment constr
_refine_ls_matrix_type full
_refine_ls_number_parameters 352
_refine_ls_number_reflns 8749
_refine_ls_number_restraints 0
_refine_ls_restrained_S_all 1.059
_refine_ls_R_factor_all 0.0265
_refine_ls_R_factor_gt 0.0225
_refine_ls_shift/su_max 0.006
_refine_ls_shift/su_mean 0.000
_refine_ls_structure_factor_coef Fsqd
_refine_ls_weighting_details 'w=1/[\s^2^(Fo^2^)+(0.0168P)^2^+2.6999P] where P=(Fo^2^+2Fc^2^)/3'
_refine_ls_weighting_scheme calc
_refine_ls_wR_factor_gt 0.0483
_refine_ls_wR_factor_ref 0.0497
_reflns_Friedel_coverage 0.000
_reflns_number_gt 7986
_reflns_number_total 8749
_reflns_threshold_expression 'I > 2\s(I)'
_cod_data_source_file c8cc05341c2.cif
_cod_data_source_block dnh34
_cod_depositor_comments
;
The following automatic conversions were performed:

'_exptl_crystal_density_meas' value 'not_measured' was changed to '?'
- the value is perceived as not measured.

Automatic conversion script
Id: cif_fix_values 4973 2017-02-22 13:04:09Z antanas 

 Adding full bibliography for 7122180--7122183.cif.
;
_cod_original_cell_volume 3700.8(12)
_cod_database_code 7122181
_shelx_shelxl_version_number 2014/7
_shelx_space_group_comment
; 
The symmetry employed for this shelxl refinement is uniquely defined 
by the following loop, which should always be used as a source of 
symmetry information in preference to the above space-group names. 
They are only intended as comments. 
;
_shelx_estimated_absorpt_t_min 0.194
_shelx_estimated_absorpt_t_max 0.577
_exptl_absorpt_special_details
; 
Reflections not merged 
44900 Corrected reflections written to file dnh34s.hkl 
Estimated minimum and maximum transmission:  0.2781  0.4316 
The ratio (0.6443) of these values is more reliable than their absolute values 
Additional spherical absorption correction applied with mu*r =  0.6000 
Lambda/2 correction factor = 0.00150 
;

loop_
_space_group_symop_operation_xyz
'x, y, z'
'-x, y+1/2, -z+1/2'
'-x, -y, -z'
'x, -y-1/2, z-1/2'

loop_
_atom_site_label
_atom_site_type_symbol
_atom_site_fract_x
_atom_site_fract_y
_atom_site_fract_z
_atom_site_U_iso_or_equiv
_atom_site_adp_type
_atom_site_occupancy
_atom_site_site_symmetry_order
_atom_site_calc_flag
_atom_site_refinement_flags_posn
_atom_site_refinement_flags_adp
U1 U 0.27612(2) 0.61635(2) 0.16107(2) 0.01160(3) Uani 1 1 d . .
I1 I 0.21669(2) 0.73818(2) 0.14687(2) 0.02120(5) Uani 1 1 d . .
I2 I 0.22943(2) 0.51480(2) 0.00464(2) 0.01866(5) Uani 1 1 d . .
O1 O 0.2556(2) 0.54267(8) 0.29004(18) 0.0190(5) Uani 1 1 d . .
O2 O 0.45878(19) 0.55568(8) 0.22406(18) 0.0173(5) Uani 1 1 d . .
O3 O 0.26542(19) 0.64796(8) 0.36514(17) 0.0166(5) Uani 1 1 d . .
O4 O 0.45718(19) 0.66307(8) 0.28173(18) 0.0192(5) Uani 1 1 d . .
O5 O 0.0662(2) 0.63074(8) 0.02560(17) 0.0172(5) Uani 1 1 d . .
O6 O 0.2641(2) 0.64302(8) -0.05272(17) 0.0184(5) Uani 1 1 d . .
N1 N 0.0675(2) 0.59874(10) 0.2415(2) 0.0137(5) Uani 1 1 d . .
N2 N 0.4906(2) 0.63388(10) 0.0827(2) 0.0178(6) Uani 1 1 d . .
C1 C 0.0467(3) 0.54420(12) 0.2288(3) 0.0200(7) Uani 1 1 d . .
H1A H 0.0361 0.5351 0.1493 0.024 Uiso 1 1 calc R U
H1B H -0.0271 0.5354 0.2547 0.024 Uiso 1 1 calc R U
C2 C 0.1491(3) 0.51499(12) 0.2943(3) 0.0221(7) Uani 1 1 d . .
H2A H 0.1393 0.5111 0.3722 0.027 Uiso 1 1 calc R U
H2B H 0.1529 0.4814 0.2616 0.027 Uiso 1 1 calc R U
C3 C 0.3617(3) 0.52214(13) 0.3584(3) 0.0225(7) Uani 1 1 d . .
H3A H 0.3422 0.4912 0.3954 0.027 Uiso 1 1 calc R U
H3B H 0.3965 0.5465 0.4164 0.027 Uiso 1 1 calc R U
C4 C 0.4472(3) 0.51096(12) 0.2857(3) 0.0218(7) Uani 1 1 d . .
H4A H 0.5250 0.5013 0.3309 0.026 Uiso 1 1 calc R U
H4B H 0.4177 0.4832 0.2346 0.026 Uiso 1 1 calc R U
C5 C 0.5413(3) 0.54834(13) 0.1507(3) 0.0224(7) Uani 1 1 d . .
H5A H 0.5007 0.5331 0.0800 0.027 Uiso 1 1 calc R U
H5B H 0.6069 0.5261 0.1857 0.027 Uiso 1 1 calc R U
C6 C 0.5884(3) 0.59912(14) 0.1301(3) 0.0249(8) Uani 1 1 d . .
H6A H 0.6331 0.6129 0.2008 0.030 Uiso 1 1 calc R U
H6B H 0.6439 0.5960 0.0780 0.030 Uiso 1 1 calc R U
C7 C 0.0767(3) 0.61267(12) 0.3596(3) 0.0181(7) Uani 1 1 d . .
H7A H 0.1133 0.5848 0.4073 0.022 Uiso 1 1 calc R U
H7B H -0.0038 0.6183 0.3747 0.022 Uiso 1 1 calc R U
C8 C 0.1496(3) 0.65889(13) 0.3882(3) 0.0189(7) Uani 1 1 d . .
H8A H 0.1132 0.6874 0.3426 0.023 Uiso 1 1 calc R U
H8B H 0.1557 0.6674 0.4676 0.023 Uiso 1 1 calc R U
C9 C 0.3516(3) 0.68206(12) 0.4227(3) 0.0198(7) Uani 1 1 d . .
H9A H 0.3522 0.6811 0.5035 0.024 Uiso 1 1 calc R U
H9B H 0.3333 0.7166 0.3956 0.024 Uiso 1 1 calc R U
C10 C 0.4682(3) 0.66591(14) 0.4001(3) 0.0224(7) Uani 1 1 d . .
H10A H 0.5306 0.6902 0.4317 0.027 Uiso 1 1 calc R U
H10B H 0.4901 0.6329 0.4342 0.027 Uiso 1 1 calc R U
C11 C 0.5464(3) 0.69110(15) 0.2420(3) 0.0295(8) Uani 1 1 d . .
H11A H 0.6262 0.6784 0.2757 0.035 Uiso 1 1 calc R U
H11B H 0.5419 0.7267 0.2623 0.035 Uiso 1 1 calc R U
C12 C 0.5248(4) 0.68552(14) 0.1170(3) 0.0296(8) Uani 1 1 d . .
H12A H 0.4609 0.7087 0.0826 0.036 Uiso 1 1 calc R U
H12B H 0.5978 0.6947 0.0901 0.036 Uiso 1 1 calc R U
C13 C -0.0347(3) 0.62636(13) 0.1761(3) 0.0191(7) Uani 1 1 d . .
H13A H -0.0248 0.6625 0.1929 0.023 Uiso 1 1 calc R U
H13B H -0.1086 0.6151 0.1988 0.023 Uiso 1 1 calc R U
C14 C -0.0462(3) 0.61868(13) 0.0539(3) 0.0206(7) Uani 1 1 d . .
H14A H -0.0674 0.5835 0.0343 0.025 Uiso 1 1 calc R U
H14B H -0.1092 0.6406 0.0127 0.025 Uiso 1 1 calc R U
C15 C 0.0560(3) 0.63173(14) -0.0929(3) 0.0223(7) Uani 1 1 d . .
H15A H -0.0210 0.6465 -0.1285 0.027 Uiso 1 1 calc R U
H15B H 0.0604 0.5974 -0.1217 0.027 Uiso 1 1 calc R U
C16 C 0.1556(3) 0.66238(13) -0.1177(3) 0.0223(7) Uani 1 1 d . .
H16A H 0.1578 0.6604 -0.1978 0.027 Uiso 1 1 calc R U
H16B H 0.1451 0.6978 -0.0983 0.027 Uiso 1 1 calc R U
C17 C 0.3645(3) 0.65951(14) -0.0954(3) 0.0262(8) Uani 1 1 d . .
H17A H 0.3783 0.6956 -0.0803 0.031 Uiso 1 1 calc R U
H17B H 0.3507 0.6542 -0.1767 0.031 Uiso 1 1 calc R U
C18 C 0.4698(3) 0.62991(15) -0.0391(3) 0.0277(8) Uani 1 1 d . .
H18A H 0.4576 0.5944 -0.0605 0.033 Uiso 1 1 calc R U
H18B H 0.5412 0.6418 -0.0653 0.033 Uiso 1 1 calc R U
I3 I 0.24592(2) 0.41633(2) 0.55875(2) 0.02136(5) Uani 1 1 d . .
C19 C 0.7009(3) 0.65128(14) 0.7065(3) 0.0298(8) Uani 1 1 d . .
H19A H 0.7144 0.6376 0.6351 0.036 Uiso 1 1 calc R U
H19B H 0.7579 0.6789 0.7286 0.036 Uiso 1 1 calc R U
Cl1 Cl 0.72586(8) 0.60415(3) 0.80866(8) 0.02937(19) Uani 1 1 d . .
Cl2 Cl 0.55417(9) 0.67461(4) 0.68899(8) 0.0353(2) Uani 1 1 d . .
C20 C -0.1991(3) 0.45120(14) 0.3152(3) 0.0283(8) Uani 1 1 d . .
H20A H -0.2131 0.4501 0.2330 0.034 Uiso 1 1 calc R U
H20B H -0.2065 0.4864 0.3378 0.034 Uiso 1 1 calc R U
Cl3 Cl -0.05495(8) 0.42984(4) 0.36928(7) 0.0316(2) Uani 1 1 d . .
Cl4 Cl -0.30806(9) 0.41445(4) 0.36233(9) 0.0348(2) Uani 1 1 d . .
C21 C 0.8928(3) 0.71961(14) 0.4780(3) 0.0284(8) Uani 1 1 d . .
H21A H 0.9737 0.7268 0.5200 0.034 Uiso 1 1 calc R U
H21B H 0.8796 0.6831 0.4810 0.034 Uiso 1 1 calc R U
Cl5 Cl 0.88224(9) 0.73810(4) 0.33886(8) 0.0366(2) Uani 1 1 d . .
Cl6 Cl 0.78808(11) 0.75098(4) 0.54071(10) 0.0472(3) Uani 1 1 d . .

loop_
_atom_site_aniso_label
_atom_site_aniso_U_11
_atom_site_aniso_U_22
_atom_site_aniso_U_33
_atom_site_aniso_U_23
_atom_site_aniso_U_13
_atom_site_aniso_U_12
U1 0.01263(6) 0.01090(6) 0.01190(6) 0.00040(4) 0.00396(4) 0.00029(4)
I1 0.03019(13) 0.01371(10) 0.01946(11) 0.00130(8) 0.00423(9) 0.00243(9)
I2 0.02388(12) 0.01497(10) 0.01653(10) -0.00169(7) 0.00247(8) -0.00150(8)
O1 0.0168(12) 0.0180(11) 0.0231(12) 0.0067(9) 0.0063(9) 0.0021(9)
O2 0.0152(11) 0.0167(11) 0.0211(12) 0.0026(9) 0.0062(9) 0.0021(9)
O3 0.0155(11) 0.0194(11) 0.0155(11) -0.0033(9) 0.0044(9) 0.0006(9)
O4 0.0156(12) 0.0236(12) 0.0199(12) -0.0046(9) 0.0073(9) -0.0051(9)
O5 0.0173(12) 0.0205(11) 0.0133(11) -0.0002(9) 0.0012(9) -0.0005(9)
O6 0.0205(12) 0.0203(12) 0.0152(11) 0.0054(9) 0.0053(9) 0.0006(9)
N1 0.0102(13) 0.0166(13) 0.0141(13) -0.0010(10) 0.0020(10) -0.0022(10)
N2 0.0160(14) 0.0202(14) 0.0187(14) 0.0018(11) 0.0073(11) 0.0007(11)
C1 0.0176(17) 0.0175(16) 0.0257(17) -0.0022(13) 0.0064(14) -0.0042(13)
C2 0.0183(17) 0.0188(17) 0.0313(19) 0.0058(14) 0.0099(14) -0.0041(13)
C3 0.0229(18) 0.0250(18) 0.0191(17) 0.0077(13) 0.0026(14) 0.0023(14)
C4 0.0151(17) 0.0174(16) 0.0313(19) 0.0057(14) 0.0007(14) 0.0017(13)
C5 0.0167(17) 0.0254(18) 0.0276(18) 0.0002(14) 0.0103(14) 0.0041(14)
C6 0.0169(17) 0.0319(19) 0.0282(19) 0.0029(15) 0.0103(14) -0.0016(15)
C7 0.0156(16) 0.0257(17) 0.0148(15) 0.0003(12) 0.0077(13) 0.0014(13)
C8 0.0152(16) 0.0260(17) 0.0172(16) -0.0049(13) 0.0069(13) 0.0036(13)
C9 0.0209(17) 0.0202(17) 0.0174(16) -0.0066(13) 0.0015(13) -0.0013(13)
C10 0.0176(17) 0.0315(19) 0.0166(16) -0.0062(14) 0.0000(13) -0.0018(14)
C11 0.026(2) 0.031(2) 0.034(2) -0.0066(16) 0.0124(16) -0.0138(16)
C12 0.030(2) 0.0262(19) 0.037(2) -0.0004(16) 0.0188(17) -0.0090(16)
C13 0.0122(16) 0.0253(17) 0.0209(17) 0.0004(13) 0.0056(13) 0.0028(13)
C14 0.0121(16) 0.0271(19) 0.0222(17) 0.0025(13) 0.0023(13) -0.0004(13)
C15 0.0258(19) 0.0274(18) 0.0119(15) 0.0024(13) -0.0005(13) 0.0024(15)
C16 0.0276(19) 0.0238(17) 0.0155(16) 0.0061(13) 0.0042(14) 0.0032(15)
C17 0.0258(19) 0.035(2) 0.0202(18) 0.0079(15) 0.0115(15) 0.0001(16)
C18 0.026(2) 0.039(2) 0.0218(18) 0.0051(15) 0.0135(15) 0.0049(16)
I3 0.01853(11) 0.02264(11) 0.02313(11) 0.00184(8) 0.00464(9) 0.00000(8)
C19 0.033(2) 0.031(2) 0.0263(19) 0.0024(15) 0.0089(16) -0.0054(17)
Cl1 0.0303(5) 0.0287(5) 0.0283(5) 0.0002(4) 0.0038(4) 0.0013(4)
Cl2 0.0357(5) 0.0420(6) 0.0273(5) 0.0059(4) 0.0034(4) 0.0068(4)
C20 0.036(2) 0.0231(18) 0.0257(19) 0.0071(14) 0.0059(16) 0.0050(16)
Cl3 0.0276(5) 0.0417(5) 0.0258(5) 0.0083(4) 0.0058(4) -0.0015(4)
Cl4 0.0284(5) 0.0323(5) 0.0455(6) 0.0063(4) 0.0115(4) 0.0017(4)
C21 0.024(2) 0.030(2) 0.032(2) -0.0017(16) 0.0095(16) 0.0009(16)
Cl5 0.0406(6) 0.0351(5) 0.0371(5) 0.0038(4) 0.0145(4) 0.0093(4)
Cl6 0.0541(7) 0.0404(6) 0.0571(7) -0.0066(5) 0.0359(6) 0.0039(5)

loop_
_atom_type_symbol
_atom_type_description
_atom_type_scat_dispersion_real
_atom_type_scat_dispersion_imag
_atom_type_scat_source
C C 0.0033 0.0016 'International Tables Vol C Tables 4.2.6.8 and 6.1.1.4'
H H 0.0000 0.0000 'International Tables Vol C Tables 4.2.6.8 and 6.1.1.4'
N N 0.0061 0.0033 'International Tables Vol C Tables 4.2.6.8 and 6.1.1.4'
O O 0.0106 0.0060 'International Tables Vol C Tables 4.2.6.8 and 6.1.1.4'
Cl Cl 0.1484 0.1585 'International Tables Vol C Tables 4.2.6.8 and 6.1.1.4'
I I -0.4742 1.8119 'International Tables Vol C Tables 4.2.6.8 and 6.1.1.4'
U U -9.6767 9.6646 'International Tables Vol C Tables 4.2.6.8 and 6.1.1.4'

loop_
_geom_angle_atom_site_label_1
_geom_angle_atom_site_label_2
_geom_angle_atom_site_label_3
_geom_angle
O1 U1 O4 100.13(7)
O1 U1 O2 60.75(7)
O4 U1 O2 68.38(7)
O1 U1 O3 68.81(7)
O4 U1 O3 59.70(7)
O2 U1 O3 95.70(7)
O1 U1 O5 108.29(7)
O4 U1 O5 143.23(7)
O2 U1 O5 146.79(7)
O3 U1 O5 109.68(7)
O1 U1 O6 144.05(7)
O4 U1 O6 107.93(7)
O2 U1 O6 109.52(7)
O3 U1 O6 145.70(7)
O5 U1 O6 59.22(7)
O1 U1 N1 57.76(7)
O4 U1 N1 121.28(7)
O2 U1 N1 118.50(7)
O3 U1 N1 61.58(7)
O5 U1 N1 60.98(7)
O6 U1 N1 120.12(7)
O1 U1 N2 121.54(7)
O4 U1 N2 58.01(7)
O2 U1 N2 60.79(7)
O3 U1 N2 117.70(7)
O5 U1 N2 119.96(7)
O6 U1 N2 60.81(7)
N1 U1 N2 179.06(7)
O1 U1 I2 72.73(5)
O4 U1 I2 137.71(5)
O2 U1 I2 72.25(5)
O3 U1 I2 140.59(5)
O5 U1 I2 74.54(5)
O6 U1 I2 71.41(5)
N1 U1 I2 90.76(5)
N2 U1 I2 89.57(6)
O1 U1 I1 137.89(5)
O4 U1 I1 72.21(5)
O2 U1 I1 139.38(5)
O3 U1 I1 72.07(5)
O5 U1 I1 71.08(5)
O6 U1 I1 73.66(5)
N1 U1 I1 90.15(5)
N2 U1 I1 90.17(6)
I2 U1 I1 139.946(10)
C2 O1 C3 114.1(2)
C2 O1 U1 126.73(18)
C3 O1 U1 118.79(18)
C4 O2 C5 110.8(2)
C4 O2 U1 121.07(18)
C5 O2 U1 118.77(18)
C9 O3 C8 110.5(2)
C9 O3 U1 120.85(18)
C8 O3 U1 117.47(17)
C11 O4 C10 112.9(3)
C11 O4 U1 126.83(19)
C10 O4 U1 120.02(18)
C15 O5 C14 110.4(2)
C15 O5 U1 121.17(19)
C14 O5 U1 124.06(18)
C17 O6 C16 111.1(2)
C17 O6 U1 123.19(19)
C16 O6 U1 120.62(18)
C7 N1 C1 109.3(2)
C7 N1 C13 107.6(2)
C1 N1 C13 109.8(2)
C7 N1 U1 113.57(18)
C1 N1 U1 105.07(18)
C13 N1 U1 111.49(18)
C18 N2 C12 109.8(3)
C18 N2 C6 108.2(3)
C12 N2 C6 109.7(3)
C18 N2 U1 110.5(2)
C12 N2 U1 104.89(19)
C6 N2 U1 113.67(19)
N1 C1 C2 111.2(3)
O1 C2 C1 107.1(3)
O1 C3 C4 108.0(3)
O2 C4 C3 106.8(3)
O2 C5 C6 106.5(3)
N2 C6 C5 111.3(3)
N1 C7 C8 111.6(3)
O3 C8 C7 106.4(3)
O3 C9 C10 106.5(3)
O4 C10 C9 107.5(3)
O4 C11 C12 107.9(3)
N2 C12 C11 111.3(3)
N1 C13 C14 112.3(3)
O5 C14 C13 107.7(3)
O5 C15 C16 107.7(3)
O6 C16 C15 107.8(3)
O6 C17 C18 107.8(3)
N2 C18 C17 112.8(3)
Cl1 C19 Cl2 111.0(2)
Cl3 C20 Cl4 111.65(19)
Cl5 C21 Cl6 111.5(2)

loop_
_geom_bond_atom_site_label_1
_geom_bond_atom_site_label_2
_geom_bond_distance
U1 O1 2.568(2)
U1 O4 2.623(2)
U1 O2 2.646(2)
U1 O3 2.669(2)
U1 O5 2.676(2)
U1 O6 2.697(2)
U1 N1 2.803(3)
U1 N2 2.853(3)
U1 I2 3.3106(5)
U1 I1 3.3292(6)
O1 C2 1.440(4)
O1 C3 1.446(4)
O2 C4 1.436(4)
O2 C5 1.442(4)
O3 C9 1.428(4)
O3 C8 1.442(4)
O4 C11 1.430(4)
O4 C10 1.436(4)
O5 C15 1.436(4)
O5 C14 1.438(4)
O6 C17 1.426(4)
O6 C16 1.438(4)
N1 C7 1.481(4)
N1 C1 1.483(4)
N1 C13 1.483(4)
N2 C18 1.472(4)
N2 C12 1.475(4)
N2 C6 1.487(4)
C1 C2 1.507(5)
C3 C4 1.481(5)
C5 C6 1.503(5)
C7 C8 1.497(5)
C9 C10 1.484(5)
C11 C12 1.514(5)
C13 C14 1.494(5)
C15 C16 1.486(5)
C17 C18 1.497(5)
C19 Cl1 1.762(4)
C19 Cl2 1.770(4)
C20 Cl3 1.755(4)
C20 Cl4 1.776(4)
C21 Cl5 1.760(4)
C21 Cl6 1.762(4)
